data_7231079
loop_
_publ_author_name
'Manna, Utsab'
'Das, Gopal'

_publ_section_title
;
 Halo-methylphenyl substituted neutral tripodal receptors for
 cation-assisted encapsulation of anionic guests of varied dimensionality
;
_journal_issue 31
_journal_name_full CrystEngComm
_journal_page_first 4406
_journal_paper_doi 10.1039/C8CE00885J
_journal_volume 20
_journal_year 2018
_chemical_formula_moiety 'C30 H36 Br3 N7 O3, C16 H36 N, F'
_chemical_formula_sum 'C46 H72 Br3 F N8 O3'
_chemical_formula_weight 1043.82
_space_group_crystal_system monoclinic
_space_group_IT_number 14
_space_group_name_Hall '-P 2ybc'
_space_group_name_H-M_alt 'P 1 21/c 1'
_symmetry_space_group_name_Hall '-P 2ybc'
_symmetry_space_group_name_H-M 'P 1 21/c 1'
_atom_sites_solution_hydrogens geom
_audit_creation_method SHELXL-2014/7
_audit_update_record
;
2018-05-30 deposited with the CCDC.
2018-07-05 downloaded from the CCDC.
;
_cell_angle_alpha 90
_cell_angle_beta 90.732(6)
_cell_angle_gamma 90
_cell_formula_units_Z 4
_cell_length_a 8.9493(5)
_cell_length_b 22.5028(14)
_cell_length_c 25.721(2)
_cell_measurement_reflns_used 3914
_cell_measurement_temperature 298(2)
_cell_measurement_theta_max 21.5820
_cell_measurement_theta_min 3.5950
_cell_volume 5179.4(6)
_computing_cell_refinement 'CrysAlisPro 1.171.38.46 (Rigaku OD, 2015)'
_computing_data_collection 'CrysAlisPro 1.171.38.46 (Rigaku OD, 2015)'
_computing_data_reduction 'CrysAlisPro 1.171.38.46 (Rigaku OD, 2015)'
_computing_molecular_graphics 'Bruker SHELXTL'
_computing_publication_material 'Bruker SHELXTL'
_computing_structure_refinement 'SHELXL-2014/7 (Sheldrick, 2014)'
_computing_structure_solution 'Bruker SHELXTL'
_diffrn_ambient_temperature 298(2)
_diffrn_measured_fraction_theta_full 0.998
_diffrn_measured_fraction_theta_max 0.998
_diffrn_measurement_device_type 'SuperNova, Single source at offset, Eos'
_diffrn_measurement_method 'phi and omega scans'
_diffrn_radiation_type MoK\a
_diffrn_radiation_wavelength 0.71073
_diffrn_reflns_av_R_equivalents 0.0431
_diffrn_reflns_av_unetI/netI 0.0973
_diffrn_reflns_Laue_measured_fraction_full 0.998
_diffrn_reflns_Laue_measured_fraction_max 0.998
_diffrn_reflns_limit_h_max 10
_diffrn_reflns_limit_h_min -10
_diffrn_reflns_limit_k_max 26
_diffrn_reflns_limit_k_min -25
_diffrn_reflns_limit_l_max 25
_diffrn_reflns_limit_l_min -30
_diffrn_reflns_number 21566
_diffrn_reflns_point_group_measured_fraction_full 0.998
_diffrn_reflns_point_group_measured_fraction_max 0.998
_diffrn_reflns_theta_full 24.999
_diffrn_reflns_theta_max 24.999
_diffrn_reflns_theta_min 2.901
_diffrn_source 'SuperNova (Mo) X-ray Source'
_exptl_absorpt_coefficient_mu 2.385
_exptl_absorpt_correction_type multi-scan
_exptl_absorpt_process_details SADABS
_exptl_crystal_colour colourless
_exptl_crystal_density_diffrn 1.339
_exptl_crystal_description plate
_exptl_crystal_F_000 2168.0
_exptl_crystal_size_max 0.31
_exptl_crystal_size_mid 0.25
_exptl_crystal_size_min 0.20
_exptl_transmission_factor_max 0.621
_exptl_transmission_factor_min 0.494
_refine_diff_density_max 0.620
_refine_diff_density_min -0.454
_refine_diff_density_rms 0.065
_refine_ls_extinction_method none
_refine_ls_goodness_of_fit_ref 1.103
_refine_ls_hydrogen_treatment constr
_refine_ls_matrix_type full
_refine_ls_number_parameters 557
_refine_ls_number_reflns 9120
_refine_ls_number_restraints 8
_refine_ls_restrained_S_all 1.150
_refine_ls_R_factor_all 0.1567
_refine_ls_R_factor_gt 0.0677
_refine_ls_shift/su_max 0.008
_refine_ls_shift/su_mean 0.003
_refine_ls_structure_factor_coef Fsqd
_refine_ls_weighting_details 'w=1/[\s^2^(Fo^2^)+(0.0600P)^2^+0.6677P] where P=(Fo^2^+2Fc^2^)/3'
_refine_ls_weighting_scheme calc
_refine_ls_wR_factor_gt 0.1564
_refine_ls_wR_factor_ref 0.2007
_reflns_Friedel_coverage 0.000
_reflns_number_gt 4053
_reflns_number_total 9120
_reflns_threshold_expression 'I > 2\s(I)'
_cod_data_source_file c8ce00885j2.cif
_cod_data_source_block Tren-Br-Me-nco_TBAF
_cod_depositor_comments 'Adding full bibliography for 7231077--7231085.cif.'
_cod_database_code 7231079
_shelx_shelxl_version_number 2014/7
_shelx_space_group_comment
;
The symmetry employed for this shelxl refinement is uniquely defined
by the following loop, which should always be used as a source of
symmetry information in preference to the above space-group names.
They are only intended as comments.
;

loop_
_space_group_symop_operation_xyz
'x, y, z'
'-x, y+1/2, -z+1/2'
'-x, -y, -z'
'x, -y-1/2, z-1/2'

loop_
_atom_site_label
_atom_site_type_symbol
_atom_site_fract_x
_atom_site_fract_y
_atom_site_fract_z
_atom_site_U_iso_or_equiv
_atom_site_adp_type
_atom_site_occupancy
_atom_site_site_symmetry_order
_atom_site_calc_flag
_atom_site_refinement_flags_posn
_atom_site_refinement_flags_adp
Br1 Br 0.66762(8) 0.48497(4) 0.81153(3) 0.1023(3) Uani 1 1 d . .
Br3 Br 0.06738(9) 0.40590(4) 0.58306(4) 0.1175(4) Uani 1 1 d . .
Br2 Br 0.77495(16) 0.43702(4) 0.35427(4) 0.1599(5) Uani 1 1 d . .
F1 F 0.1810(3) 0.77311(14) 0.40423(11) 0.0596(8) Uani 1 1 d . .
O3 O 0.3834(5) 0.1206(2) 0.60920(18) 0.0849(14) Uani 1 1 d . .
N1 N 0.9231(5) 0.06936(19) 0.61396(17) 0.0504(11) Uani 1 1 d . .
O1 O 1.0031(4) 0.2114(2) 0.76122(17) 0.0795(13) Uani 1 1 d . .
O2 O 0.9977(5) 0.15520(19) 0.44005(17) 0.0826(13) Uani 1 1 d . .
N6 N 0.6345(5) 0.1172(2) 0.60529(19) 0.0663(14) Uani 1 1 d . .
H6N H 0.7144 0.1363 0.5976 0.080 Uiso 1 1 calc R U
C23 C 0.5042(7) 0.1465(3) 0.6036(2) 0.0675(17) Uani 1 1 d . .
N2 N 0.9715(5) 0.1730(2) 0.68032(19) 0.0698(14) Uani 1 1 d . .
H2N H 0.9329 0.1788 0.6499 0.084 Uiso 1 1 calc R U
N3 N 0.8800(5) 0.2643(2) 0.69835(18) 0.0655(13) Uani 1 1 d . .
H3N H 0.8571 0.2640 0.6658 0.079 Uiso 1 1 calc R U
C8 C 0.7461(8) 0.4168(3) 0.7224(3) 0.086(2) Uani 1 1 d . .
N5 N 0.8791(5) 0.2229(2) 0.49240(18) 0.0662(14) Uani 1 1 d . .
H5N H 0.8438 0.2266 0.5232 0.079 Uiso 1 1 calc R U
N7 N 0.5197(5) 0.2057(2) 0.5942(2) 0.0723(15) Uani 1 1 d . .
H7N H 0.6092 0.2178 0.5886 0.087 Uiso 1 1 calc R U
C10 C 0.7928(7) 0.3649(3) 0.6979(3) 0.082(2) Uani 1 1 d . .
H10 H 0.7961 0.3641 0.6618 0.099 Uiso 1 1 calc R U
N4 N 0.9789(5) 0.1391(2) 0.52649(19) 0.0644(13) Uani 1 1 d . .
H4N H 0.9598 0.1554 0.5559 0.077 Uiso 1 1 calc R U
C3 C 0.9548(6) 0.2162(3) 0.7159(3) 0.0632(16) Uani 1 1 d . .
C4 C 0.8348(6) 0.3142(3) 0.7255(2) 0.0619(16) Uani 1 1 d . .
C7 C 0.7386(7) 0.4170(3) 0.7757(3) 0.074(2) Uani 1 1 d . .
N8 N 0.3577(6) 0.2278(3) 0.3581(2) 0.0862(18) Uani 1 1 d . .
C14 C 0.8514(6) 0.2704(3) 0.4586(2) 0.0580(15) Uani 1 1 d . .
C1 C 0.9602(7) 0.0653(3) 0.6693(2) 0.0639(16) Uani 1 1 d . .
H1A H 1.0161 0.0290 0.6754 0.077 Uiso 1 1 calc R U
H1B H 0.8683 0.0627 0.6887 0.077 Uiso 1 1 calc R U
C24 C 0.4097(7) 0.2490(3) 0.5926(2) 0.0652(17) Uani 1 1 d . .
C20 C 0.8045(7) 0.3237(3) 0.4802(3) 0.0757(19) Uani 1 1 d . .
H20 H 0.7897 0.3257 0.5159 0.091 Uiso 1 1 calc R U
C22 C 0.6483(6) 0.0552(3) 0.6193(3) 0.0758(19) Uani 1 1 d . .
H21A H 0.5662 0.0329 0.6039 0.091 Uiso 1 1 calc R U
H21B H 0.6438 0.0510 0.6568 0.091 Uiso 1 1 calc R U
C11 C 1.0540(6) 0.0569(3) 0.5816(2) 0.0625(16) Uani 1 1 d . .
H11A H 1.0720 0.0144 0.5813 0.075 Uiso 1 1 calc R U
H11B H 1.1411 0.0759 0.5970 0.075 Uiso 1 1 calc R U
C13 C 0.9564(7) 0.1706(3) 0.4827(3) 0.0620(16) Uani 1 1 d . .
C12 C 1.0341(7) 0.0786(3) 0.5262(2) 0.0650(16) Uani 1 1 d . .
H12A H 1.1290 0.0770 0.5084 0.078 Uiso 1 1 calc R U
H12B H 0.9638 0.0532 0.5077 0.078 Uiso 1 1 calc R U
C15 C 0.8711(6) 0.2665(3) 0.4052(2) 0.0674(17) Uani 1 1 d . .
H15 H 0.8995 0.2310 0.3897 0.081 Uiso 1 1 calc R U
C17 C 0.8000(8) 0.3692(3) 0.3983(3) 0.083(2) Uani 1 1 d . .
C5 C 0.8328(7) 0.3170(3) 0.7797(2) 0.0734(18) Uani 1 1 d . .
H5 H 0.8649 0.2847 0.7996 0.088 Uiso 1 1 calc R U
C6 C 0.7824(7) 0.3682(3) 0.8037(3) 0.079(2) Uani 1 1 d . .
H6 H 0.7783 0.3695 0.8397 0.095 Uiso 1 1 calc R U
C21 C 0.7957(6) 0.0309(3) 0.6000(3) 0.0709(18) Uani 1 1 d . .
H20A H 0.8120 -0.0083 0.6146 0.085 Uiso 1 1 calc R U
H20B H 0.7903 0.0269 0.5624 0.085 Uiso 1 1 calc R U
C30 C 0.4562(7) 0.3072(3) 0.5917(2) 0.0765(19) Uani 1 1 d . .
H30 H 0.5585 0.3145 0.5929 0.092 Uiso 1 1 calc R U
C27 C 0.2112(7) 0.3423(3) 0.5872(3) 0.079(2) Uani 1 1 d . .
C28 C 0.3613(7) 0.3559(3) 0.5892(3) 0.0764(19) Uani 1 1 d . .
C2 C 1.0503(7) 0.1172(3) 0.6894(2) 0.0723(18) Uani 1 1 d . .
H2A H 1.0691 0.1122 0.7264 0.087 Uiso 1 1 calc R U
H2B H 1.1460 0.1182 0.6721 0.087 Uiso 1 1 calc R U
C43 C 0.4626(7) 0.1945(4) 0.3934(3) 0.105(3) Uani 1 1 d . .
H43A H 0.5308 0.2226 0.4096 0.126 Uiso 1 1 calc R U
H43B H 0.5215 0.1675 0.3726 0.126 Uiso 1 1 calc R U
C35 C 0.4558(7) 0.2589(4) 0.3187(3) 0.120(3) Uani 1 1 d . .
H35B H 0.5210 0.2867 0.3369 0.144 Uiso 1 1 calc R U
H35A H 0.5183 0.2296 0.3019 0.144 Uiso 1 1 calc R U
C26 C 0.1599(7) 0.2855(3) 0.5879(3) 0.089(2) Uani 1 1 d . .
H26 H 0.0575 0.2786 0.5875 0.107 Uiso 1 1 calc R U
C44 C 0.3859(9) 0.1593(5) 0.4355(3) 0.149(4) Uani 1 1 d D .
H44A H 0.3230 0.1291 0.4195 0.179 Uiso 1 1 calc R U
H44B H 0.3222 0.1856 0.4552 0.179 Uiso 1 1 calc R U
C18 C 0.7789(8) 0.3741(3) 0.4506(3) 0.089(2) Uani 1 1 d . .
C25 C 0.2570(7) 0.2382(3) 0.5891(3) 0.082(2) Uani 1 1 d . .
H25 H 0.2210 0.1995 0.5877 0.098 Uiso 1 1 calc R U
C16 C 0.8468(8) 0.3174(3) 0.3758(3) 0.086(2) Uani 1 1 d . .
H16 H 0.8626 0.3163 0.3401 0.103 Uiso 1 1 calc R U
C31 C 0.2482(7) 0.1856(4) 0.3324(3) 0.089(2) Uani 1 1 d . .
H31A H 0.1878 0.1677 0.3593 0.107 Uiso 1 1 calc R U
H31B H 0.1818 0.2086 0.3101 0.107 Uiso 1 1 calc R U
C29 C 0.4212(8) 0.4188(3) 0.5877(4) 0.114(3) Uani 1 1 d . .
H29A H 0.5284 0.4179 0.5887 0.171 Uiso 1 1 calc R U
H29B H 0.3853 0.4406 0.6171 0.171 Uiso 1 1 calc R U
H29C H 0.3878 0.4379 0.5562 0.171 Uiso 1 1 calc R U
C32 C 0.3154(8) 0.1373(4) 0.3010(3) 0.127(3) Uani 1 1 d D .
H32A H 0.3719 0.1106 0.3233 0.153 Uiso 1 1 calc R U
H32B H 0.3827 0.1540 0.2756 0.153 Uiso 1 1 calc R U
C19 C 0.7353(11) 0.4320(3) 0.4774(3) 0.132(3) Uani 1 1 d . .
H19A H 0.7307 0.4256 0.5143 0.199 Uiso 1 1 calc R U
H19C H 0.6393 0.4447 0.4646 0.199 Uiso 1 1 calc R U
H19B H 0.8084 0.4619 0.4702 0.199 Uiso 1 1 calc R U
C39 C 0.2635(8) 0.2712(4) 0.3880(3) 0.106(3) Uani 1 1 d . .
H39B H 0.2001 0.2930 0.3638 0.128 Uiso 1 1 calc R U
H39A H 0.1994 0.2495 0.4114 0.128 Uiso 1 1 calc R U
C9 C 0.7104(11) 0.4711(4) 0.6907(3) 0.140(3) Uani 1 1 d . .
H9A H 0.6040 0.4762 0.6886 0.209 Uiso 1 1 calc R U
H9B H 0.7494 0.4664 0.6563 0.209 Uiso 1 1 calc R U
H9C H 0.7548 0.5053 0.7069 0.209 Uiso 1 1 calc R U
C33 C 0.1900(10) 0.1037(5) 0.2736(4) 0.166(4) Uani 1 1 d D .
H33A H 0.1269 0.1322 0.2554 0.199 Uiso 1 1 calc R U
H33B H 0.1293 0.0846 0.2997 0.199 Uiso 1 1 calc R U
C34 C 0.2396(15) 0.0562(6) 0.2344(5) 0.253(7) Uani 1 1 d D .
H34A H 0.2832 0.0752 0.2048 0.379 Uiso 1 1 calc R U
H34C H 0.1545 0.0332 0.2233 0.379 Uiso 1 1 calc R U
H34B H 0.3120 0.0304 0.2506 0.379 Uiso 1 1 calc R U
C36 C 0.3673(9) 0.2920(5) 0.2778(4) 0.166(5) Uani 1 1 d D .
H36A H 0.2844 0.2675 0.2660 0.199 Uiso 1 1 calc R U
H36B H 0.3265 0.3280 0.2928 0.199 Uiso 1 1 calc R U
C37 C 0.4629(12) 0.3078(6) 0.2324(4) 0.263(9) Uani 1 1 d D .
H37B H 0.4006 0.3247 0.2050 0.315 Uiso 1 1 calc R U
H37A H 0.5091 0.2721 0.2189 0.315 Uiso 1 1 calc R U
C38 C 0.5853(16) 0.3527(6) 0.2477(5) 0.233(7) Uani 1 1 d D .
H38B H 0.5409 0.3860 0.2651 0.350 Uiso 1 1 calc R U
H38A H 0.6350 0.3662 0.2171 0.350 Uiso 1 1 calc R U
H38C H 0.6565 0.3340 0.2707 0.350 Uiso 1 1 calc R U
C40 C 0.3572(13) 0.3146(6) 0.4189(5) 0.183(5) Uani 1 1 d . .
H40A H 0.4153 0.2936 0.4452 0.220 Uiso 1 1 calc R U
H40B H 0.4257 0.3351 0.3961 0.220 Uiso 1 1 calc R U
C41 C 0.2560(18) 0.3585(6) 0.4443(5) 0.238(8) Uani 1 1 d D .
H41A H 0.3009 0.3705 0.4772 0.286 Uiso 1 1 calc R U
H41B H 0.1622 0.3390 0.4518 0.286 Uiso 1 1 calc R U
C42 C 0.223(2) 0.4146(7) 0.4120(7) 0.306(11) Uani 1 1 d D .
H42A H 0.3103 0.4392 0.4110 0.459 Uiso 1 1 calc R U
H42B H 0.1424 0.4363 0.4275 0.459 Uiso 1 1 calc R U
H42C H 0.1946 0.4034 0.3772 0.459 Uiso 1 1 calc R U
C46 C 0.611(2) 0.0842(6) 0.4512(5) 0.275(10) Uani 1 1 d D .
H46B H 0.5637 0.0605 0.4248 0.412 Uiso 1 1 calc R U
H46C H 0.6467 0.0590 0.4789 0.412 Uiso 1 1 calc R U
H46A H 0.6942 0.1052 0.4365 0.412 Uiso 1 1 calc R U
C45 C 0.4985(12) 0.1292(7) 0.4729(4) 0.222(7) Uani 1 1 d D .
H45B H 0.5550 0.1604 0.4901 0.267 Uiso 1 1 calc R U
H45A H 0.4416 0.1090 0.4994 0.267 Uiso 1 1 calc R U

loop_
_atom_site_aniso_label
_atom_site_aniso_U_11
_atom_site_aniso_U_22
_atom_site_aniso_U_33
_atom_site_aniso_U_23
_atom_site_aniso_U_13
_atom_site_aniso_U_12
Br1 0.0844(5) 0.0903(6) 0.1326(7) -0.0474(5) 0.0162(5) -0.0018(4)
Br3 0.0801(5) 0.0976(7) 0.1751(10) -0.0004(6) 0.0087(5) 0.0196(5)
Br2 0.2874(15) 0.0905(7) 0.1016(8) 0.0290(6) -0.0093(8) 0.0459(8)
F1 0.0543(17) 0.068(2) 0.0563(19) -0.0025(16) 0.0063(14) -0.0084(17)
O3 0.057(3) 0.077(3) 0.121(4) 0.002(3) 0.008(2) -0.012(2)
N1 0.053(3) 0.048(3) 0.051(3) -0.003(2) 0.004(2) -0.004(2)
O1 0.082(3) 0.095(4) 0.062(3) -0.018(3) -0.009(2) 0.012(3)
O2 0.118(4) 0.076(3) 0.055(3) 0.005(2) 0.028(3) 0.020(3)
N6 0.049(3) 0.063(4) 0.088(4) 0.014(3) 0.010(2) -0.003(3)
C23 0.046(4) 0.088(5) 0.069(4) -0.002(4) 0.010(3) -0.005(4)
N2 0.086(4) 0.067(4) 0.056(3) -0.014(3) -0.003(3) 0.006(3)
N3 0.084(3) 0.066(4) 0.046(3) -0.015(3) -0.001(3) 0.005(3)
C8 0.094(5) 0.061(5) 0.104(6) -0.011(4) -0.006(4) 0.008(4)
N5 0.094(4) 0.057(3) 0.048(3) 0.002(3) 0.019(3) -0.001(3)
N7 0.053(3) 0.054(3) 0.111(4) 0.001(3) 0.015(3) -0.003(3)
C10 0.095(5) 0.086(6) 0.066(5) -0.007(4) 0.004(4) -0.006(5)
N4 0.092(4) 0.046(3) 0.056(3) -0.001(3) 0.014(3) 0.002(3)
C3 0.054(4) 0.076(5) 0.060(4) -0.009(4) 0.008(3) 0.003(3)
C4 0.060(4) 0.063(4) 0.062(4) -0.006(4) 0.008(3) -0.016(3)
C7 0.058(4) 0.085(6) 0.078(5) -0.038(4) 0.013(3) -0.018(4)
N8 0.056(3) 0.114(5) 0.088(4) 0.023(4) 0.008(3) -0.003(4)
C14 0.059(3) 0.067(4) 0.048(4) 0.001(3) 0.010(3) 0.001(3)
C1 0.073(4) 0.053(4) 0.066(4) 0.006(3) 0.004(3) -0.002(3)
C24 0.053(4) 0.066(4) 0.076(4) -0.010(3) 0.010(3) -0.010(4)
C20 0.101(5) 0.066(5) 0.061(4) 0.002(4) 0.015(4) 0.021(4)
C22 0.060(4) 0.081(5) 0.087(5) 0.014(4) 0.007(3) -0.011(4)
C11 0.062(4) 0.053(4) 0.072(4) -0.006(3) 0.007(3) 0.006(3)
C13 0.078(4) 0.049(4) 0.060(4) 0.002(3) 0.005(3) 0.006(3)
C12 0.083(4) 0.050(4) 0.063(4) 0.003(3) 0.016(3) 0.004(3)
C15 0.083(4) 0.060(4) 0.060(4) 0.003(3) 0.003(3) 0.010(4)
C17 0.110(6) 0.063(5) 0.076(5) 0.012(4) 0.002(4) 0.015(4)
C5 0.097(5) 0.070(5) 0.054(4) 0.001(3) 0.021(3) 0.003(4)
C6 0.090(5) 0.082(5) 0.067(5) -0.014(4) 0.014(4) -0.002(4)
C21 0.072(4) 0.053(4) 0.088(5) 0.002(3) 0.004(3) -0.007(3)
C30 0.055(4) 0.080(5) 0.094(5) -0.018(4) 0.004(3) -0.007(4)
C27 0.064(4) 0.070(5) 0.104(6) -0.009(4) 0.007(4) 0.004(4)
C28 0.062(4) 0.073(5) 0.094(5) -0.005(4) 0.013(4) -0.005(4)
C2 0.072(4) 0.084(5) 0.061(4) -0.007(4) 0.000(3) 0.009(4)
C43 0.072(5) 0.156(8) 0.086(6) 0.030(5) -0.006(4) -0.005(5)
C35 0.062(4) 0.180(9) 0.119(7) 0.063(7) 0.009(4) -0.002(5)
C26 0.053(4) 0.082(6) 0.132(7) -0.012(5) -0.007(4) -0.007(4)
C44 0.110(6) 0.233(12) 0.104(7) 0.054(8) -0.010(5) -0.034(7)
C18 0.104(5) 0.082(6) 0.080(6) 0.007(4) 0.016(4) 0.021(4)
C25 0.061(4) 0.065(5) 0.120(6) 0.001(4) -0.003(4) 0.000(4)
C16 0.110(6) 0.088(6) 0.059(4) 0.000(4) -0.003(4) 0.004(5)
C31 0.076(5) 0.111(6) 0.080(5) 0.010(5) -0.006(4) 0.009(5)
C29 0.084(5) 0.073(6) 0.186(9) -0.001(5) 0.010(5) -0.006(5)
C32 0.099(6) 0.165(9) 0.119(7) -0.015(7) 0.011(5) 0.018(7)
C19 0.216(10) 0.082(6) 0.099(6) -0.006(5) 0.016(6) 0.070(6)
C39 0.085(5) 0.099(6) 0.137(7) -0.007(6) 0.021(5) -0.017(5)
C9 0.198(10) 0.103(7) 0.117(7) -0.009(6) -0.020(7) 0.044(7)
C33 0.136(9) 0.161(11) 0.201(12) -0.063(9) -0.012(8) 0.017(8)
C34 0.242(16) 0.31(2) 0.204(15) -0.091(14) -0.006(12) 0.058(14)
C36 0.103(6) 0.240(13) 0.156(9) 0.126(9) 0.031(6) 0.015(7)
C37 0.163(11) 0.42(3) 0.203(15) 0.187(17) -0.041(11) -0.007(14)
C38 0.244(15) 0.292(19) 0.162(12) 0.110(12) -0.044(11) -0.060(14)
C40 0.157(10) 0.183(12) 0.212(13) -0.061(11) 0.043(9) -0.037(10)
C41 0.31(2) 0.219(17) 0.191(14) -0.069(13) 0.066(14) -0.070(16)
C42 0.31(2) 0.219(18) 0.40(3) 0.135(18) 0.110(19) 0.061(16)
C46 0.45(3) 0.191(16) 0.183(16) -0.028(11) -0.097(17) 0.048(17)
C45 0.233(15) 0.30(2) 0.133(11) 0.100(13) -0.044(10) -0.066(14)

loop_
_atom_type_symbol
_atom_type_description
_atom_type_scat_dispersion_real
_atom_type_scat_dispersion_imag
_atom_type_scat_source
C C 0.0033 0.0016 'International Tables Vol C Tables 4.2.6.8 and 6.1.1.4'
H H 0.0000 0.0000 'International Tables Vol C Tables 4.2.6.8 and 6.1.1.4'
N N 0.0061 0.0033 'International Tables Vol C Tables 4.2.6.8 and 6.1.1.4'
O O 0.0106 0.0060 'International Tables Vol C Tables 4.2.6.8 and 6.1.1.4'
F F 0.0171 0.0103 'International Tables Vol C Tables 4.2.6.8 and 6.1.1.4'
Br Br -0.2901 2.4595 'International Tables Vol C Tables 4.2.6.8 and 6.1.1.4'

loop_
_geom_angle_atom_site_label_1
_geom_angle_atom_site_label_2
_geom_angle_atom_site_label_3
_geom_angle
C1 N1 C21 111.5(4)
C1 N1 C11 111.5(4)
C21 N1 C11 111.7(4)
C23 N6 C22 123.7(5)
O3 C23 N6 121.7(7)
O3 C23 N7 124.9(6)
N6 C23 N7 113.4(5)
C3 N2 C2 124.8(5)
C3 N3 C4 129.0(5)
C7 C8 C10 118.3(7)
C7 C8 C9 121.7(7)
C10 C8 C9 119.9(8)
C13 N5 C14 128.4(5)
C23 N7 C24 128.3(5)
C8 C10 C4 122.3(7)
C13 N4 C12 122.6(5)
O1 C3 N2 122.5(6)
O1 C3 N3 123.3(6)
N2 C3 N3 114.3(6)
N3 C4 C10 119.0(6)
N3 C4 C5 123.1(6)
C10 C4 C5 117.9(6)
C6 C7 C8 120.3(7)
C6 C7 Br1 119.1(6)
C8 C7 Br1 120.6(6)
C43 N8 C39 111.5(6)
C43 N8 C31 110.5(6)
C39 N8 C31 105.5(5)
C43 N8 C35 105.7(5)
C39 N8 C35 111.8(6)
C31 N8 C35 112.0(6)
C20 C14 C15 119.4(6)
C20 C14 N5 117.7(5)
C15 C14 N5 122.8(6)
N1 C1 C2 113.6(5)
C30 C24 N7 117.1(5)
C30 C24 C25 117.6(6)
N7 C24 C25 125.2(6)
C18 C20 C14 122.5(6)
N6 C22 C21 109.8(5)
N1 C11 C12 112.7(5)
O2 C13 N4 124.2(6)
O2 C13 N5 124.3(6)
N4 C13 N5 111.5(5)
N4 C12 C11 109.5(5)
C16 C15 C14 117.7(6)
C18 C17 C16 122.2(6)
C18 C17 Br2 120.1(6)
C16 C17 Br2 117.6(5)
C6 C5 C4 119.2(6)
C7 C6 C5 121.9(7)
N1 C21 C22 112.5(5)
C24 C30 C28 124.6(6)
C26 C27 C28 122.6(6)
C26 C27 Br3 118.3(5)
C28 C27 Br3 119.2(6)
C27 C28 C30 115.0(6)
C27 C28 C29 123.5(7)
C30 C28 C29 121.5(6)
N2 C2 C1 110.9(5)
N8 C43 C44 114.1(6)
C36 C35 N8 113.0(6)
C27 C26 C25 121.0(6)
C43 C44 C45 112.2(7)
C17 C18 C20 116.9(7)
C17 C18 C19 123.6(7)
C20 C18 C19 119.5(7)
C26 C25 C24 119.2(6)
C17 C16 C15 121.3(6)
C32 C31 N8 115.6(6)
C31 C32 C33 108.4(7)
C40 C39 N8 112.2(7)
C32 C33 C34 115.6(9)
C37 C36 C35 111.2(7)
C36 C37 C38 111.6(10)
C41 C40 C39 108.8(10)
C40 C41 C42 114.9(13)
C46 C45 C44 119.4(12)

loop_
_geom_bond_atom_site_label_1
_geom_bond_atom_site_label_2
_geom_bond_distance
Br1 C7 1.899(6)
Br3 C27 1.927(6)
Br2 C17 1.912(7)
O3 C23 1.239(6)
N1 C1 1.459(7)
N1 C21 1.472(7)
N1 C11 1.472(6)
O1 C3 1.242(7)
O2 C13 1.213(6)
N6 C23 1.340(7)
N6 C22 1.444(7)
C23 N7 1.362(8)
N2 C3 1.345(7)
N2 C2 1.459(7)
N3 C3 1.349(7)
N3 C4 1.386(7)
C8 C7 1.374(9)
C8 C10 1.393(9)
C8 C9 1.501(10)
N5 C13 1.389(7)
N5 C14 1.396(7)
N7 C24 1.386(7)
C10 C4 1.393(9)
N4 C13 1.345(7)
N4 C12 1.447(7)
C4 C5 1.396(8)
C7 C6 1.367(9)
N8 C43 1.497(8)
N8 C39 1.507(8)
N8 C31 1.509(8)
N8 C35 1.521(8)
C14 C20 1.389(8)
C14 C15 1.391(7)
C1 C2 1.508(8)
C24 C30 1.375(8)
C24 C25 1.389(8)
C20 C18 1.382(9)
C22 C21 1.518(7)
C11 C12 1.517(8)
C15 C16 1.389(8)
C17 C18 1.366(9)
C17 C16 1.368(9)
C5 C6 1.386(8)
C30 C28 1.388(8)
C27 C26 1.358(9)
C27 C28 1.378(8)
C28 C29 1.514(9)
C43 C44 1.514(9)
C35 C36 1.506(10)
C26 C25 1.374(8)
C44 C45 1.5392(10)
C18 C19 1.527(9)
C31 C32 1.487(9)
C32 C33 1.5198(7)
C39 C40 1.507(12)
C33 C34 1.5388(10)
C36 C37 1.4997(10)
C37 C38 1.5387(10)
C40 C41 1.495(14)
C41 C42 1.5392(10)
C46 C45 1.5386(10)
